data_2105416
loop_
_publ_author_name
'Penzo, M.'
'Cenzual, K.'
'Gelato, L.M.'
'Parthe, E.'

_publ_section_title
;
 Inorganic structure types with revised space groups.I.
;
_journal_name_full 'Acta Crystallographica B (39,1983-)'
_journal_page_first 433
_journal_page_last 439
_journal_paper_doi 10.1107/s0108768191000903
_journal_volume 47
_journal_year 1991
_chemical_formula_sum 'B Li3 N2'
_chemical_name_systematic 'Li3 (B N2)'
_space_group_IT_number 136
_symmetry_space_group_name_Hall '-P 4n 2n'
_symmetry_space_group_name_H-M 'P 42/m n m'
_cell_angle_alpha 90
_cell_angle_beta 90
_cell_angle_gamma 90
_cell_formula_units_Z 2
_cell_length_a 4.6435
_cell_length_b 4.6435
_cell_length_c 5.2592
_cell_volume 113.399
_citation_journal_id_ASTM ASBSDK
_cod_data_source_file boron0-1_339.cif
_cod_data_source_block B1Li3N2
_cod_original_cell_volume 113.3994
_cod_original_formula_sum 'B1 Li3 N2'
_cod_database_code 2105416

loop_
_symmetry_equiv_pos_as_xyz
x,y,z
-y+1/2,x+1/2,z+1/2
-x,-y,z
y+1/2,-x+1/2,z+1/2
x+1/2,-y+1/2,-z+1/2
y,x,-z
-x+1/2,y+1/2,-z+1/2
-y,-x,-z
-x,-y,-z
y-1/2,-x-1/2,-z-1/2
x,y,-z
-y-1/2,x-1/2,-z-1/2
-x-1/2,y-1/2,z-1/2
-y,-x,z
x-1/2,-y-1/2,z-1/2
y,x,z

loop_
_atom_site_label
_atom_site_type_symbol
_atom_site_fract_x
_atom_site_fract_y
_atom_site_fract_z
_atom_site_occupancy
_atom_site_U_iso_or_equiv
N1 N-3 0.2038 0.2038 0 1 0.0
B1 B+3 0 0 0 1 0.0
Li2 Li+1 0 0 0.5 1 0.0
Li1 Li+1 0 0.5 0.25 1 0.0
